data_7044474
loop_
_publ_author_name
'Jin, Guo-Xin'
'Cui, Peng-Fei'
'Lin, Yue-Jian'

_publ_section_title
;
 Synthesis and Reactivity of 16-electron Half-Sandwich Iridium Complexes
 Bearing a Carboranylthioamide Ligand
;
_journal_name_full 'Dalton Trans.'
_journal_paper_doi 10.1039/C7DT03529B
_journal_year 2017
_chemical_formula_sum 'C35 H58 B10 N Rh2 S'
_chemical_formula_weight 838.80
_space_group_crystal_system orthorhombic
_space_group_IT_number 36
_space_group_name_Hall 'C 2c -2'
_space_group_name_H-M_alt 'C m c 21'
_symmetry_space_group_name_Hall 'C 2c -2'
_symmetry_space_group_name_H-M 'C m c 21'
_atom_sites_solution_hydrogens geom
_audit_creation_method SHELXL-2014/7
_audit_update_record
;
2017-10-13 deposited with the CCDC.
2017-10-16 downloaded from the CCDC.
;
_cell_angle_alpha 90
_cell_angle_beta 90
_cell_angle_gamma 90
_cell_formula_units_Z 8
_cell_length_a 12.9711(17)
_cell_length_b 24.739(4)
_cell_length_c 24.982(3)
_cell_measurement_reflns_used 5725
_cell_measurement_temperature 296(2)
_cell_measurement_theta_max 24.05
_cell_measurement_theta_min 2.32
_cell_volume 8016.5(19)
_computing_cell_refinement 'Bruker SAINT'
_computing_data_collection 'Bruker APEX2'
_computing_data_reduction 'Bruker SAINT'
_computing_molecular_graphics 'Bruker SHELXTL'
_computing_publication_material 'Bruker SHELXTL'
_computing_structure_refinement 'SHELXL-2014/7 (Sheldrick, 2014)'
_computing_structure_solution 'SHELXS-97 (Sheldrick, 2008)'
_diffrn_ambient_temperature 296(2)
_diffrn_measured_fraction_theta_full 0.998
_diffrn_measured_fraction_theta_max 0.993
_diffrn_measurement_device_type 'Bruker APEX-II CCD'
_diffrn_measurement_method '\f and \w scans'
_diffrn_radiation_type MoK\a
_diffrn_radiation_wavelength 0.71073
_diffrn_reflns_av_R_equivalents 0.0584
_diffrn_reflns_av_unetI/netI 0.0609
_diffrn_reflns_Laue_measured_fraction_full 0.998
_diffrn_reflns_Laue_measured_fraction_max 0.993
_diffrn_reflns_limit_h_max 16
_diffrn_reflns_limit_h_min -16
_diffrn_reflns_limit_k_max 32
_diffrn_reflns_limit_k_min -32
_diffrn_reflns_limit_l_max 26
_diffrn_reflns_limit_l_min -32
_diffrn_reflns_number 23445
_diffrn_reflns_point_group_measured_fraction_full 0.998
_diffrn_reflns_point_group_measured_fraction_max 0.993
_diffrn_reflns_theta_full 25.242
_diffrn_reflns_theta_max 27.504
_diffrn_reflns_theta_min 1.630
_exptl_absorpt_coefficient_mu 0.902
_exptl_absorpt_correction_T_max 0.746
_exptl_absorpt_correction_T_min 0.643
_exptl_absorpt_correction_type multi-scan
_exptl_absorpt_process_details sadabs
_exptl_crystal_colour red
_exptl_crystal_density_diffrn 1.390
_exptl_crystal_description block
_exptl_crystal_F_000 3448
_exptl_crystal_size_max 0.250
_exptl_crystal_size_mid 0.220
_exptl_crystal_size_min 0.180
_refine_diff_density_max 1.557
_refine_diff_density_min -0.516
_refine_diff_density_rms 0.108
_refine_ls_abs_structure_details
; 
 Refined as an inversion twin. 
;
_refine_ls_abs_structure_Flack -0.01(9)
_refine_ls_extinction_method none
_refine_ls_goodness_of_fit_ref 1.008
_refine_ls_hydrogen_treatment constr
_refine_ls_matrix_type full
_refine_ls_number_parameters 426
_refine_ls_number_reflns 8402
_refine_ls_number_restraints 19
_refine_ls_restrained_S_all 1.009
_refine_ls_R_factor_all 0.0911
_refine_ls_R_factor_gt 0.0498
_refine_ls_shift/su_max 0.007
_refine_ls_shift/su_mean 0.000
_refine_ls_structure_factor_coef Fsqd
_refine_ls_weighting_details 'w=1/[\s^2^(Fo^2^)+(0.0862P)^2^] where P=(Fo^2^+2Fc^2^)/3'
_refine_ls_weighting_scheme calc
_refine_ls_wR_factor_gt 0.1209
_refine_ls_wR_factor_ref 0.1490
_reflns_Friedel_coverage 0.954
_reflns_Friedel_fraction_full 0.998
_reflns_Friedel_fraction_max 0.993
_reflns_number_gt 5506
_reflns_number_total 8402
_reflns_threshold_expression 'I > 2\s(I)'
_cod_data_source_file c7dt03529b2.cif
_cod_data_source_block 7
_cod_original_cell_volume 8017(2)
_cod_database_code 7044474
_shelx_shelxl_version_number 2014/7
_shelx_space_group_comment
; 
The symmetry employed for this shelxl refinement is uniquely defined 
by the following loop, which should always be used as a source of 
symmetry information in preference to the above space-group names. 
They are only intended as comments. 
;
_shelx_estimated_absorpt_t_min 0.806
_shelx_estimated_absorpt_t_max 0.855

loop_
_space_group_symop_operation_xyz
'x, y, z'
'-x, -y, z+1/2'
'x, -y, z+1/2'
'-x, y, z'
'x+1/2, y+1/2, z'
'-x+1/2, -y+1/2, z+1/2'
'x+1/2, -y+1/2, z+1/2'
'-x+1/2, y+1/2, z'

loop_
_atom_site_label
_atom_site_type_symbol
_atom_site_fract_x
_atom_site_fract_y
_atom_site_fract_z
_atom_site_U_iso_or_equiv
_atom_site_adp_type
_atom_site_occupancy
_atom_site_site_symmetry_order
_atom_site_calc_flag
_atom_site_refinement_flags_posn
_atom_site_refinement_flags_adp
_atom_site_refinement_flags_occupancy
Rh1 Rh 0.38978(6) 0.98856(3) 0.88596(3) 0.0450(2) Uani 1 1 d . . .
S1 S 0.5000 0.99574(15) 0.95862(18) 0.0511(10) Uani 1 2 d S T P
N1 N 0.5000 0.9130(5) 1.0314(5) 0.050(3) Uani 1 2 d S T P
C1 C 0.5000 0.8867(5) 0.9393(5) 0.041(3) Uani 1 2 d S T P
C2 C 0.4318(8) 0.9078(4) 0.8842(5) 0.043(2) Uani 0.5 1 d . . P
B2 B 0.4318(8) 0.9078(4) 0.8842(5) 0.043(2) Uani 0.5 1 d . . P
B3 B 0.3884(9) 0.8551(4) 0.9253(5) 0.044(3) Uani 1 1 d . . .
H3 H 0.3218 0.8486 0.9518 0.053 Uiso 1 1 calc R U .
B4 B 0.5000 0.8195(7) 0.9487(9) 0.050(5) Uani 1 2 d S T P
H4 H 0.5000 0.7990 0.9878 0.061 Uiso 1 2 calc R U P
B5 B 0.5000 0.8808(6) 0.8300(7) 0.042(4) Uani 1 2 d S T P
H5 H 0.5000 0.8853 0.7862 0.051 Uiso 1 2 calc R U P
B6 B 0.3883(9) 0.8475(4) 0.8546(5) 0.042(2) Uani 1 1 d . . .
H6 H 0.3221 0.8344 0.8303 0.050 Uiso 1 1 calc R U .
B7 B 0.4343(11) 0.7934(5) 0.8969(7) 0.057(4) Uani 1 1 d . . .
H7 H 0.3904 0.7557 0.9015 0.068 Uiso 1 1 calc R U .
B8 B 0.5000 0.8078(7) 0.8371(9) 0.061(5) Uani 1 2 d S T P
H8 H 0.5000 0.7800 0.8028 0.074 Uiso 1 2 calc R U P
C3 C 0.5000 0.9271(6) 0.9845(6) 0.049(3) Uani 1 2 d S T P
C4 C 0.5000 0.9511(6) 1.0752(6) 0.054(4) Uani 1 2 d S T P
C5 C 0.4067(10) 0.9674(5) 1.0974(5) 0.059(3) Uani 1 1 d . . .
H5A H 0.3448 0.9562 1.0822 0.071 Uiso 1 1 calc R U .
C6 C 0.4064(11) 1.0000(7) 1.1417(6) 0.072(4) Uani 1 1 d . . .
H6A H 0.3447 1.0120 1.1565 0.087 Uiso 1 1 calc R U .
C7 C 0.5000 1.0148(7) 1.1641(8) 0.084(6) Uani 1 2 d S T P
H7A H 0.5000 1.0353 1.1952 0.100 Uiso 1 2 calc R U P
C8 C 0.2462(10) 1.0211(6) 0.9177(9) 0.073(6) Uani 1 1 d . . .
C9 C 0.2976(11) 1.0642(5) 0.8917(7) 0.071(4) Uani 1 1 d . . .
C10 C 0.3066(11) 1.0505(5) 0.8377(6) 0.074(4) Uani 1 1 d . . .
C11 C 0.2617(12) 0.9950(8) 0.8272(10) 0.076(5) Uani 1 1 d . . .
C12 C 0.2211(11) 0.9812(4) 0.8815(8) 0.060(3) Uani 1 1 d . . .
C13 C 0.2163(16) 1.0188(8) 0.9769(7) 0.105(6) Uani 1 1 d . . .
H13A H 0.1479 1.0328 0.9813 0.158 Uiso 1 1 calc R U .
H13B H 0.2639 1.0401 0.9974 0.158 Uiso 1 1 calc R U .
H13C H 0.2184 0.9820 0.9890 0.158 Uiso 1 1 calc R U .
C14 C 0.3325(18) 1.1161(5) 0.9196(8) 0.126(7) Uani 1 1 d . . .
H14A H 0.3671 1.1390 0.8943 0.189 Uiso 1 1 calc R U .
H14B H 0.3788 1.1072 0.9483 0.189 Uiso 1 1 calc R U .
H14C H 0.2735 1.1347 0.9338 0.189 Uiso 1 1 calc R U .
C15 C 0.3488(15) 1.0849(7) 0.7925(7) 0.108(5) Uani 1 1 d . . .
H15A H 0.2931 1.1037 0.7753 0.163 Uiso 1 1 calc R U .
H15B H 0.3829 1.0621 0.7669 0.163 Uiso 1 1 calc R U .
H15C H 0.3970 1.1106 0.8067 0.163 Uiso 1 1 calc R U .
C16 C 0.2483(11) 0.9701(8) 0.7778(8) 0.090(5) Uani 1 1 d . . .
H16A H 0.2588 0.9319 0.7815 0.135 Uiso 1 1 calc R U .
H16B H 0.2973 0.9845 0.7527 0.135 Uiso 1 1 calc R U .
H16C H 0.1797 0.9769 0.7651 0.135 Uiso 1 1 calc R U .
C17 C 0.1588(9) 0.9308(5) 0.8887(8) 0.081(4) Uani 1 1 d . . .
H17A H 0.1565 0.9215 0.9260 0.122 Uiso 1 1 calc R U .
H17B H 0.1899 0.9018 0.8689 0.122 Uiso 1 1 calc R U .
H17C H 0.0900 0.9368 0.8759 0.122 Uiso 1 1 calc R U .
Rh2 Rh 0.10942(6) 0.76522(3) 0.11493(3) 0.0459(2) Uani 1 1 d . . .
S2 S 0.0000 0.76020(14) 0.04131(18) 0.0495(9) Uani 1 2 d S T P
N2 N 0.0000 0.8437(5) -0.0294(5) 0.054(3) Uani 1 2 d S T P
C18 C 0.0000 0.8680(5) 0.0641(7) 0.047(3) Uani 1 2 d S T P
C19 C 0.0645(8) 0.8467(4) 0.1187(5) 0.047(2) Uani 0.5 1 d . . P
B19 B 0.0645(8) 0.8467(4) 0.1187(5) 0.047(2) Uani 0.5 1 d . . P
B9 B 0.1102(9) 0.9015(5) 0.0784(6) 0.048(3) Uani 1 1 d . . .
H9 H 0.1763 0.9097 0.0521 0.058 Uiso 1 1 calc R U .
B10 B 0.0000 0.9363(7) 0.0524(9) 0.055(5) Uani 1 2 d S T P
H10 H 0.0000 0.9562 0.0130 0.066 Uiso 1 2 calc R U P
B11 B 0.0000 0.8713(9) 0.1733(8) 0.066(5) Uani 1 2 d S T P
H11 H 0.0000 0.8655 0.2169 0.079 Uiso 1 2 calc R U P
B12 B 0.1132(12) 0.9058(5) 0.1491(7) 0.063(4) Uani 1 1 d . . .
H12 H 0.1808 0.9178 0.1728 0.076 Uiso 1 1 calc R U .
B13 B 0.0694(12) 0.9618(5) 0.1089(8) 0.065(4) Uani 1 1 d . . .
H13 H 0.1140 0.9995 0.1063 0.078 Uiso 1 1 calc R U .
B14 B 0.0000 0.9424(8) 0.1680(9) 0.072(6) Uani 1 2 d S T P
H14 H 0.0000 0.9680 0.2040 0.086 Uiso 1 2 calc R U P
C20 C 0.0000 0.8281(5) 0.0198(6) 0.043(3) Uani 1 2 d S T P
C21 C 0.0000 0.8059(5) -0.0719(7) 0.051(4) Uani 1 2 d S T P
C22 C 0.0897(11) 0.7898(5) -0.0942(7) 0.071(4) Uani 1 1 d . . .
H22 H 0.1521 0.8018 -0.0803 0.085 Uiso 1 1 calc R U .
C23 C 0.0883(16) 0.7547(7) -0.1386(8) 0.104(7) Uani 1 1 d . . .
H23 H 0.1504 0.7436 -0.1536 0.125 Uiso 1 1 calc R U .
C24 C 0.0000 0.7369(8) -0.1595(10) 0.095(7) Uani 1 2 d S T P
H24 H 0.0000 0.7128 -0.1881 0.114 Uiso 1 2 calc R U P
C25 C 0.2374(12) 0.7498(9) 0.1698(8) 0.070(4) Uani 1 1 d . . .
C26 C 0.1925(9) 0.7006(5) 0.1590(5) 0.059(3) Uani 1 1 d . . .
C27 C 0.2015(11) 0.6901(5) 0.1041(5) 0.063(3) Uani 1 1 d . . .
C28 C 0.2521(9) 0.7348(6) 0.0815(9) 0.067(6) Uani 1 1 d . . .
C29 C 0.2774(11) 0.7723(5) 0.1236(9) 0.074(5) Uani 1 1 d . . .
C30 C 0.2431(18) 0.7763(10) 0.2277(9) 0.141(10) Uani 1 1 d . U .
H30A H 0.2396 0.7484 0.2543 0.212 Uiso 1 1 calc R U .
H30B H 0.1863 0.8007 0.2323 0.212 Uiso 1 1 calc R U .
H30C H 0.3067 0.7957 0.2314 0.212 Uiso 1 1 calc R U .
C31 C 0.1461(14) 0.6610(6) 0.2003(6) 0.095(5) Uani 1 1 d . . .
H31A H 0.1993 0.6488 0.2241 0.142 Uiso 1 1 calc R U .
H31B H 0.1169 0.6305 0.1819 0.142 Uiso 1 1 calc R U .
H31C H 0.0933 0.6790 0.2205 0.142 Uiso 1 1 calc R U .
C32 C 0.1721(14) 0.6398(6) 0.0766(7) 0.101(5) Uani 1 1 d . . .
H32A H 0.1401 0.6484 0.0430 0.151 Uiso 1 1 calc R U .
H32B H 0.1246 0.6199 0.0985 0.151 Uiso 1 1 calc R U .
H32C H 0.2326 0.6183 0.0703 0.151 Uiso 1 1 calc R U .
C33 C 0.2804(16) 0.7365(8) 0.0200(7) 0.107(6) Uani 1 1 d . U .
H33A H 0.3424 0.7162 0.0140 0.161 Uiso 1 1 calc R U .
H33B H 0.2909 0.7733 0.0092 0.161 Uiso 1 1 calc R U .
H33C H 0.2251 0.7210 -0.0004 0.161 Uiso 1 1 calc R U .
C34 C 0.3435(10) 0.8216(6) 0.1186(12) 0.134(8) Uani 1 1 d . U .
H34A H 0.3268 0.8465 0.1468 0.201 Uiso 1 1 calc R U .
H34B H 0.3313 0.8385 0.0846 0.201 Uiso 1 1 calc R U .
H34C H 0.4148 0.8115 0.1213 0.201 Uiso 1 1 calc R U .

loop_
_atom_site_aniso_label
_atom_site_aniso_U_11
_atom_site_aniso_U_22
_atom_site_aniso_U_33
_atom_site_aniso_U_23
_atom_site_aniso_U_13
_atom_site_aniso_U_12
Rh1 0.0548(4) 0.0426(3) 0.0377(4) 0.0026(3) 0.0055(7) 0.0006(3)
S1 0.066(2) 0.0450(17) 0.043(2) -0.0067(16) 0.000 0.000
N1 0.072(8) 0.050(6) 0.029(7) -0.001(5) 0.000 0.000
C1 0.049(7) 0.041(7) 0.032(7) -0.001(6) 0.000 0.000
C2 0.051(5) 0.043(4) 0.034(5) -0.003(5) 0.002(6) -0.006(4)
B2 0.051(5) 0.043(4) 0.034(5) -0.003(5) 0.002(6) -0.006(4)
B3 0.053(6) 0.036(5) 0.044(6) 0.003(5) -0.004(6) -0.009(5)
B4 0.044(9) 0.043(8) 0.065(14) 0.014(9) 0.000 0.000
B5 0.050(9) 0.040(7) 0.037(9) -0.006(7) 0.000 0.000
B6 0.043(6) 0.042(5) 0.040(6) -0.002(5) -0.010(5) -0.006(5)
B7 0.059(7) 0.048(6) 0.064(10) -0.008(6) -0.004(7) -0.007(5)
B8 0.067(12) 0.048(9) 0.069(14) -0.018(9) 0.000 0.000
C3 0.033(7) 0.057(8) 0.056(10) -0.002(7) 0.000 0.000
C4 0.087(12) 0.051(8) 0.024(7) -0.003(6) 0.000 0.000
C5 0.072(8) 0.063(6) 0.042(7) -0.012(5) 0.006(6) 0.008(6)
C6 0.105(10) 0.068(7) 0.044(8) -0.009(6) 0.014(7) 0.010(8)
C7 0.137(18) 0.065(11) 0.049(11) -0.027(9) 0.000 0.000
C8 0.078(13) 0.077(10) 0.064(12) -0.009(8) 0.024(7) 0.027(8)
C9 0.081(9) 0.053(6) 0.080(10) 0.018(7) -0.006(8) 0.016(6)
C10 0.092(10) 0.064(7) 0.066(9) 0.022(6) 0.021(8) 0.011(7)
C11 0.069(9) 0.073(9) 0.085(14) 0.009(9) -0.006(8) 0.022(7)
C12 0.069(7) 0.049(6) 0.063(9) 0.019(7) 0.001(10) 0.004(5)
C13 0.113(11) 0.129(15) 0.074(12) -0.003(11) 0.053(11) 0.019(11)
C14 0.20(2) 0.037(6) 0.138(17) -0.005(8) -0.010(17) 0.003(9)
C15 0.147(14) 0.098(10) 0.081(11) 0.049(9) 0.000(11) 0.003(11)
C16 0.074(11) 0.118(12) 0.079(14) -0.027(12) -0.014(8) 0.006(8)
C17 0.048(6) 0.075(7) 0.121(11) 0.006(9) -0.003(9) 0.007(6)
Rh2 0.0493(4) 0.0449(4) 0.0436(4) 0.0055(3) 0.0035(6) 0.0011(3)
S2 0.061(2) 0.0458(18) 0.042(2) -0.0005(15) 0.000 0.000
N2 0.065(8) 0.058(7) 0.039(7) 0.009(6) 0.000 0.000
C18 0.042(7) 0.036(6) 0.063(10) -0.005(7) 0.000 0.000
C19 0.055(6) 0.053(5) 0.035(6) -0.005(5) -0.002(6) -0.001(4)
B19 0.055(6) 0.053(5) 0.035(6) -0.005(5) -0.002(6) -0.001(4)
B9 0.045(6) 0.051(6) 0.048(7) 0.001(5) 0.002(6) -0.009(5)
B10 0.070(12) 0.045(9) 0.049(12) 0.019(8) 0.000 0.000
B11 0.076(13) 0.085(13) 0.036(10) -0.032(10) 0.000 0.000
B12 0.077(9) 0.045(6) 0.067(10) -0.017(7) 0.006(8) -0.019(6)
B13 0.070(8) 0.047(6) 0.078(11) -0.006(8) 0.009(10) -0.005(6)
B14 0.103(16) 0.063(11) 0.050(12) -0.011(10) 0.000 0.000
C20 0.052(8) 0.039(6) 0.037(8) 0.006(6) 0.000 0.000
C21 0.073(11) 0.040(7) 0.040(9) 0.008(6) 0.000 0.000
C22 0.089(9) 0.065(7) 0.060(9) 0.002(6) 0.003(7) -0.011(6)
C23 0.135(17) 0.075(9) 0.103(17) -0.016(11) 0.035(11) 0.010(9)
C24 0.14(2) 0.062(12) 0.084(16) -0.012(11) 0.000 0.000
C25 0.079(10) 0.076(8) 0.055(10) -0.011(8) -0.027(8) 0.007(8)
C26 0.056(7) 0.069(7) 0.052(7) 0.020(6) -0.011(5) 0.007(5)
C27 0.094(9) 0.052(6) 0.044(7) -0.002(5) 0.018(6) 0.005(6)
C28 0.057(11) 0.080(10) 0.064(11) 0.037(8) 0.018(6) 0.029(7)
C29 0.059(6) 0.054(7) 0.111(17) 0.025(9) -0.005(12) -0.002(6)
C30 0.18(2) 0.162(17) 0.079(15) -0.038(14) -0.072(13) 0.065(15)
C31 0.116(10) 0.106(11) 0.062(9) 0.039(8) 0.009(9) 0.004(9)
C32 0.129(15) 0.092(10) 0.081(11) -0.010(9) 0.018(11) 0.002(9)
C33 0.128(12) 0.133(15) 0.060(10) 0.033(10) 0.037(11) 0.049(12)
C34 0.047(7) 0.086(10) 0.27(3) 0.038(14) 0.007(13) -0.011(7)

loop_
_atom_type_symbol
_atom_type_description
_atom_type_scat_dispersion_real
_atom_type_scat_dispersion_imag
_atom_type_scat_source
C C 0.0033 0.0016 'International Tables Vol C Tables 4.2.6.8 and 6.1.1.4'
H H 0.0000 0.0000 'International Tables Vol C Tables 4.2.6.8 and 6.1.1.4'
B B 0.0013 0.0007 'International Tables Vol C Tables 4.2.6.8 and 6.1.1.4'
N N 0.0061 0.0033 'International Tables Vol C Tables 4.2.6.8 and 6.1.1.4'
S S 0.1246 0.1234 'International Tables Vol C Tables 4.2.6.8 and 6.1.1.4'
Rh Rh -1.1178 0.9187 'International Tables Vol C Tables 4.2.6.8 and 6.1.1.4'

loop_
_geom_angle_atom_site_label_1
_geom_angle_atom_site_label_2
_geom_angle_atom_site_label_3
_geom_angle
_geom_angle_site_symmetry_1
_geom_angle_site_symmetry_3
C2 Rh1 C8 126.1(5) . .
C2 Rh1 C12 100.4(4) . .
C8 Rh1 C12 36.7(6) . .
C2 Rh1 C11 104.6(6) . .
C8 Rh1 C11 64.8(8) . .
C12 Rh1 C11 39.5(7) . .
C2 Rh1 C9 162.5(5) . .
C8 Rh1 C9 37.5(5) . .
C12 Rh1 C9 62.5(4) . .
C11 Rh1 C9 65.2(7) . .
C2 Rh1 C10 141.2(5) . .
C8 Rh1 C10 61.9(6) . .
C12 Rh1 C10 63.1(5) . .
C11 Rh1 C10 39.8(6) . .
C9 Rh1 C10 36.5(6) . .
C2 Rh1 S1 85.9(3) . .
C8 Rh1 S1 102.4(6) . .
C12 Rh1 S1 131.3(5) . .
C11 Rh1 S1 166.6(5) . .
C9 Rh1 S1 102.5(4) . .
C10 Rh1 S1 132.1(4) . .
C2 Rh1 Rh1 74.7(3) . 4_655
C8 Rh1 Rh1 148.8(5) . 4_655
C12 Rh1 Rh1 174.4(4) . 4_655
C11 Rh1 Rh1 138.4(5) . 4_655
C9 Rh1 Rh1 122.5(4) . 4_655
C10 Rh1 Rh1 119.0(3) . 4_655
S1 Rh1 Rh1 51.91(7) . 4_655
C3 S1 Rh1 101.9(4) . 4_655
C3 S1 Rh1 101.9(4) . .
Rh1 S1 Rh1 76.18(14) 4_655 .
C3 N1 C4 122.7(13) . .
C3 C1 B4 123.5(13) . .
C3 C1 B3 117.6(6) . 4_655
B4 C1 B3 64.5(6) . 4_655
C3 C1 B3 117.6(6) . .
B4 C1 B3 64.5(6) . .
B3 C1 B3 118.9(11) 4_655 .
C3 C1 C2 113.5(9) . .
B4 C1 C2 114.4(10) . .
B3 C1 C2 114.8(9) 4_655 .
B3 C1 C2 62.0(6) . .
C3 C1 C2 113.5(9) . 4_655
B4 C1 C2 114.4(10) . 4_655
B3 C1 C2 62.0(6) 4_655 4_655
B3 C1 C2 114.8(9) . 4_655
C2 C1 C2 62.1(8) . 4_655
C3 C1 B2 113.5(9) . 4_655
B4 C1 B2 114.4(10) . 4_655
B3 C1 B2 62.0(6) 4_655 4_655
B3 C1 B2 114.8(9) . 4_655
C2 C1 B2 62.1 . 4_655
C2 C1 B2 0.0(5) 4_655 4_655
C1 C2 B5 104.1(7) . .
C1 C2 B3 58.0(6) . .
B5 C2 B3 109.4(8) . .
C1 C2 B6 104.2(7) . .
B5 C2 B6 60.8(7) . .
B3 C2 B6 60.8(6) . .
C1 C2 B2 59.0(4) . 4_655
B5 C2 B2 59.7(4) . 4_655
B3 C2 B2 108.8(5) . 4_655
B6 C2 B2 108.7(5) . 4_655
C1 C2 C2 59.0(4) . 4_655
B5 C2 C2 59.7(4) . 4_655
B3 C2 C2 108.8(5) . 4_655
B6 C2 C2 108.7(5) . 4_655
B2 C2 C2 0.0 4_655 4_655
C1 C2 Rh1 114.4(7) . .
B5 C2 Rh1 121.1(8) . .
B3 C2 Rh1 128.4(7) . .
B6 C2 Rh1 137.9(7) . .
B2 C2 Rh1 105.3(3) 4_655 .
C2 C2 Rh1 105.3(3) 4_655 .
C1 B3 C2 59.9(7) . .
C1 B3 B6 104.8(9) . .
C2 B3 B6 59.8(7) . .
C1 B3 B7 101.1(8) . .
C2 B3 B7 107.2(9) . .
B6 B3 B7 61.0(8) . .
C1 B3 B4 57.7(7) . .
C2 B3 B4 107.3(8) . .
B6 B3 B4 105.8(11) . .
B7 B3 B4 55.9(9) . .
B7 B4 B7 61.1(14) 4_655 .
B7 B4 C1 105.8(12) 4_655 .
B7 B4 C1 105.8(12) . .
B7 B4 B3 110.4(14) 4_655 .
B7 B4 B3 61.8(7) . .
C1 B4 B3 57.8(6) . .
B7 B4 B3 61.8(7) 4_655 4_655
B7 B4 B3 110.4(14) . 4_655
C1 B4 B3 57.8(6) . 4_655
B3 B4 B3 107.7(11) . 4_655
B2 B5 C2 0.0 4_655 4_655
B2 B5 C2 60.7 4_655 .
C2 B5 C2 60.7(9) 4_655 .
B2 B5 B6 108.7(10) 4_655 .
C2 B5 B6 108.7(10) 4_655 .
C2 B5 B6 59.8(6) . .
B2 B5 B6 59.8(6) 4_655 4_655
C2 B5 B6 59.8(6) 4_655 4_655
C2 B5 B6 108.7(10) . 4_655
B6 B5 B6 109.4(11) . 4_655
B2 B5 B8 107.7(10) 4_655 .
C2 B5 B8 107.7(10) 4_655 .
C2 B5 B8 107.7(11) . .
B6 B5 B8 60.3(6) . .
B6 B5 B8 60.3(6) 4_655 .
C2 B6 B3 59.4(7) . .
C2 B6 B5 59.4(7) . .
B3 B6 B5 107.1(9) . .
C2 B6 B8 107.8(8) . .
B3 B6 B8 107.3(10) . .
B5 B6 B8 60.9(8) . .
C2 B6 B7 106.0(8) . .
B3 B6 B7 59.8(7) . .
B5 B6 B7 106.0(9) . .
B8 B6 B7 58.2(9) . .
B4 B7 B7 59.5(7) . 4_655
B4 B7 B8 109.4(10) . .
B7 B7 B8 61.0(6) 4_655 .
B4 B7 B3 62.3(7) . .
B7 B7 B3 109.5(6) 4_655 .
B8 B7 B3 109.1(10) . .
B4 B7 B6 109.5(9) . .
B7 B7 B6 109.3(6) 4_655 .
B8 B7 B6 60.9(8) . .
B3 B7 B6 59.2(6) . .
B7 B8 B7 58.1(12) . 4_655
B7 B8 B6 61.0(7) . .
B7 B8 B6 107.1(12) 4_655 .
B7 B8 B6 107.1(12) . 4_655
B7 B8 B6 61.0(8) 4_655 4_655
B6 B8 B6 106.8(11) . 4_655
B7 B8 B5 106.5(11) . .
B7 B8 B5 106.5(11) 4_655 .
B6 B8 B5 58.8(6) . .
B6 B8 B5 58.8(6) 4_655 .
N1 C3 C1 122.0(13) . .
N1 C3 S1 127.4(12) . .
C1 C3 S1 110.7(11) . .
C5 C4 C5 121.0(15) 4_655 .
C5 C4 N1 119.4(8) 4_655 .
C5 C4 N1 119.4(8) . .
C6 C5 C4 119.6(13) . .
C5 C6 C7 118.6(13) . .
C6 C7 C6 122.4(17) 4_655 .
C12 C8 C9 110.5(17) . .
C12 C8 C13 123.2(16) . .
C9 C8 C13 126.2(16) . .
C12 C8 Rh1 72.4(9) . .
C9 C8 Rh1 73.1(7) . .
C13 C8 Rh1 123.7(13) . .
C10 C9 C8 107.4(13) . .
C10 C9 C14 128.3(13) . .
C8 C9 C14 124.3(16) . .
C10 C9 Rh1 71.8(7) . .
C8 C9 Rh1 69.5(7) . .
C14 C9 Rh1 125.2(11) . .
C9 C10 C11 110.9(13) . .
C9 C10 C15 127.8(14) . .
C11 C10 C15 121.2(16) . .
C9 C10 Rh1 71.7(7) . .
C11 C10 Rh1 70.0(8) . .
C15 C10 Rh1 127.9(11) . .
C16 C11 C12 131.3(19) . .
C16 C11 C10 127(2) . .
C12 C11 C10 100.7(16) . .
C16 C11 Rh1 130.4(12) . .
C12 C11 Rh1 69.4(10) . .
C10 C11 Rh1 70.3(9) . .
C8 C12 C11 110.4(15) . .
C8 C12 C17 130.2(19) . .
C11 C12 C17 119.4(17) . .
C8 C12 Rh1 70.9(9) . .
C11 C12 Rh1 71.1(9) . .
C17 C12 Rh1 126.9(8) . .
C19 Rh2 C28 126.0(5) . .
C19 Rh2 C25 110.5(6) . .
C28 Rh2 C25 62.1(8) . .
C19 Rh2 C29 101.2(4) . .
C28 Rh2 C29 38.6(7) . .
C25 Rh2 C29 36.8(7) . .
C19 Rh2 C26 143.5(5) . .
C28 Rh2 C26 61.7(6) . .
C25 Rh2 C26 36.4(6) . .
C29 Rh2 C26 61.8(5) . .
C19 Rh2 C27 162.9(5) . .
C28 Rh2 C27 37.3(5) . .
C25 Rh2 C27 61.5(6) . .
C29 Rh2 C27 63.0(5) . .
C26 Rh2 C27 36.7(5) . .
C19 Rh2 S2 85.2(3) . .
C28 Rh2 S2 101.4(6) . .
C25 Rh2 S2 161.7(5) . .
C29 Rh2 S2 133.4(6) . .
C26 Rh2 S2 130.5(3) . .
C27 Rh2 S2 100.8(4) . .
C19 Rh2 Rh2 73.9(3) . 4
C28 Rh2 Rh2 148.7(6) . 4
C25 Rh2 Rh2 139.4(6) . 4
C29 Rh2 Rh2 172.7(5) . 4
C26 Rh2 Rh2 119.1(3) . 4
C27 Rh2 Rh2 122.5(4) . 4
S2 Rh2 Rh2 52.41(7) . 4
C20 S2 Rh2 101.0(4) . .
C20 S2 Rh2 101.0(4) . 4
Rh2 S2 Rh2 75.19(14) . 4
C20 N2 C21 121.3(12) . .
C20 C18 B19 113.4(9) . 4
C20 C18 C19 113.4(9) . 4
B19 C18 C19 0.0 4 4
C20 C18 C19 113.4(9) . .
B19 C18 C19 59.6 4 .
C19 C18 C19 59.6(9) 4 .
C20 C18 B9 118.9(7) . .
B19 C18 B9 113.7(11) 4 .
C19 C18 B9 113.7(11) 4 .
C19 C18 B9 64.0(7) . .
C20 C18 B9 118.9(7) . 4
B19 C18 B9 64.0(7) 4 4
C19 C18 B9 64.0(7) 4 4
C19 C18 B9 113.7(11) . 4
B9 C18 B9 115.5(11) . 4
C20 C18 B10 121.8(14) . .
B19 C18 B10 116.5(10) 4 .
C19 C18 B10 116.5(10) 4 .
C19 C18 B10 116.5(10) . .
B9 C18 B10 63.5(6) . .
B9 C18 B10 63.5(6) 4 .
B19 C19 C19 0.0 4 4
B19 C19 C18 60.2(5) 4 .
C19 C19 C18 60.2(5) 4 .
B19 C19 B11 60.8(5) 4 .
C19 C19 B11 60.8(5) 4 .
C18 C19 B11 106.9(8) . .
B19 C19 B12 111.0(6) 4 .
C19 C19 B12 111.0(6) 4 .
C18 C19 B12 105.5(9) . .
B11 C19 B12 62.4(8) . .
B19 C19 B9 109.4(5) 4 .
C19 C19 B9 109.4(5) 4 .
C18 C19 B9 58.2(6) . .
B11 C19 B9 109.9(10) . .
B12 C19 B9 59.7(7) . .
B19 C19 Rh2 106.1(3) 4 .
C19 C19 Rh2 106.1(3) 4 .
C18 C19 Rh2 113.7(7) . .
B11 C19 Rh2 120.8(10) . .
B12 C19 Rh2 135.6(8) . .
B9 C19 Rh2 127.6(7) . .
C18 B9 B13 104.7(9) . .
C18 B9 B12 105.1(10) . .
B13 B9 B12 61.5(9) . .
C18 B9 C19 57.8(7) . .
B13 B9 C19 107.5(10) . .
B12 B9 C19 59.5(7) . .
C18 B9 B10 58.9(7) . .
B13 B9 B10 60.6(10) . .
B12 B9 B10 110.6(12) . .
C19 B9 B10 107.7(8) . .
C18 B10 B13 102.3(11) . 4
C18 B10 B13 102.3(11) . .
B13 B10 B13 60.4(13) 4 .
C18 B10 B9 57.6(6) . .
B13 B10 B9 106.5(13) 4 .
B13 B10 B9 58.8(7) . .
C18 B10 B9 57.6(6) . 4
B13 B10 B9 58.8(7) 4 4
B13 B10 B9 106.5(13) . 4
B9 B10 B9 105.8(12) . 4
C19 B11 B19 58.5 . 4
C19 B11 C19 58.5(9) . 4
B19 B11 C19 0.0 4 4
C19 B11 B14 107.2(13) . .
B19 B11 B14 107.2(13) 4 .
C19 B11 B14 107.2(13) 4 .
C19 B11 B12 60.2(7) . .
B19 B11 B12 107.4(12) 4 .
C19 B11 B12 107.4(12) 4 .
B14 B11 B12 60.2(8) . .
C19 B11 B12 107.4(12) . 4
B19 B11 B12 60.2(7) 4 4
C19 B11 B12 60.2(7) 4 4
B14 B11 B12 60.2(8) . 4
B12 B11 B12 109.1(16) . 4
C19 B12 B9 60.8(8) . .
C19 B12 B14 103.9(10) . .
B9 B12 B14 106.0(12) . .
C19 B12 B11 57.4(8) . .
B9 B12 B11 106.7(11) . .
B14 B12 B11 58.8(9) . .
C19 B12 B13 106.5(11) . .
B9 B12 B13 58.9(9) . .
B14 B12 B13 59.9(10) . .
B11 B12 B13 107.0(12) . .
B9 B13 B10 60.6(8) . .
B9 B13 B14 106.3(11) . .
B10 B13 B14 107.6(10) . .
B9 B13 B13 107.5(6) . 4
B10 B13 B13 59.8(6) . 4
B14 B13 B13 59.9(6) . 4
B9 B13 B12 59.6(7) . .
B10 B13 B12 109.1(9) . .
B14 B13 B12 59.6(9) . .
B13 B13 B12 108.4(7) 4 .
B11 B14 B12 60.9(7) . 4
B11 B14 B12 60.9(7) . .
B12 B14 B12 110.3(13) 4 .
B11 B14 B13 109.1(12) . 4
B12 B14 B13 60.4(8) 4 4
B12 B14 B13 109.3(13) . 4
B11 B14 B13 109.1(12) . .
B12 B14 B13 109.3(13) 4 .
B12 B14 B13 60.4(8) . .
B13 B14 B13 60.2(13) 4 .
N2 C20 C18 121.0(12) . .
N2 C20 S2 125.1(11) . .
C18 C20 S2 113.9(10) . .
C22 C21 C22 119.1(18) 4 .
C22 C21 N2 120.3(9) 4 .
C22 C21 N2 120.3(9) . .
C21 C22 C23 119.7(15) . .
C24 C23 C22 121.5(18) . .
C23 C24 C23 118(2) . 4
C26 C25 C29 110.6(16) . .
C26 C25 C30 124.2(19) . .
C29 C25 C30 125.3(19) . .
C26 C25 Rh2 73.1(8) . .
C29 C25 Rh2 72.0(10) . .
C30 C25 Rh2 122.3(12) . .
C25 C26 C27 108.7(13) . .
C25 C26 C31 126.5(14) . .
C27 C26 C31 124.6(12) . .
C25 C26 Rh2 70.5(9) . .
C27 C26 Rh2 71.8(7) . .
C31 C26 Rh2 126.8(9) . .
C26 C27 C28 106.7(14) . .
C26 C27 C32 126.4(12) . .
C28 C27 C32 126.7(14) . .
C26 C27 Rh2 71.5(7) . .
C28 C27 Rh2 69.1(7) . .
C32 C27 Rh2 128.6(11) . .
C27 C28 C29 108.7(17) . .
C27 C28 C33 121.4(18) . .
C29 C28 C33 129.8(15) . .
C27 C28 Rh2 73.7(7) . .
C29 C28 Rh2 71.9(9) . .
C33 C28 Rh2 124.4(11) . .
C25 C29 C28 105.3(15) . .
C25 C29 C34 128(2) . .
C28 C29 C34 127(2) . .
C25 C29 Rh2 71.2(9) . .
C28 C29 Rh2 69.5(8) . .
C34 C29 Rh2 128.7(10) . .

loop_
_geom_bond_atom_site_label_1
_geom_bond_atom_site_label_2
_geom_bond_distance
_geom_bond_site_symmetry_2
Rh1 C2 2.071(9) .
Rh1 C8 2.179(13) .
Rh1 C12 2.198(15) .
Rh1 C11 2.222(19) .
Rh1 C9 2.226(11) .
Rh1 C10 2.227(13) .
Rh1 S1 2.318(4) .
Rh1 Rh1 2.8592(16) 4_655
S1 C3 1.817(15) .
S1 Rh1 2.317(4) 4_655
N1 C3 1.224(19) .
N1 C4 1.444(19) .
C1 C3 1.508(19) .
C1 B4 1.68(2) .
C1 B3 1.682(13) 4_655
C1 B3 1.682(13) .
C1 C2 1.716(16) .
C1 C2 1.716(16) 4_655
C1 B2 1.716(16) 4_655
C2 B5 1.750(18) .
C2 B3 1.751(15) .
C2 B6 1.758(14) .
C2 B2 1.77(2) 4_655
C2 C2 1.77(2) 4_655
B3 B6 1.775(17) .
B3 B7 1.786(17) .
B3 B4 1.794(15) .
B4 B7 1.68(2) 4_655
B4 B7 1.68(2) .
B4 B3 1.794(15) 4_655
B5 B2 1.750(18) 4_655
B5 C2 1.750(18) 4_655
B5 B6 1.776(15) .
B5 B6 1.776(15) 4_655
B5 B8 1.81(2) .
B6 B8 1.805(16) .
B6 B7 1.806(19) .
B7 B7 1.70(3) 4_655
B7 B8 1.76(3) .
B8 B7 1.76(3) 4_655
B8 B6 1.805(16) 4_655
C4 C5 1.391(14) 4_655
C4 C5 1.391(13) .
C5 C6 1.37(2) .
C6 C7 1.385(15) .
C7 C6 1.385(15) 4_655
C8 C12 1.38(2) .
C8 C9 1.41(2) .
C8 C13 1.53(2) .
C9 C10 1.40(2) .
C9 C14 1.529(19) .
C10 C11 1.51(2) .
C10 C15 1.517(19) .
C11 C16 1.39(3) .
C11 C12 1.49(3) .
C12 C17 1.497(17) .
Rh2 C19 2.101(10) .
Rh2 C28 2.165(13) .
Rh2 C25 2.187(16) .
Rh2 C29 2.197(15) .
Rh2 C26 2.220(10) .
Rh2 C27 2.225(12) .
Rh2 S2 2.326(4) .
Rh2 Rh2 2.8386(16) 4
S2 C20 1.765(13) .
S2 Rh2 2.326(4) 4
N2 C20 1.288(18) .
N2 C21 1.414(19) .
C18 C20 1.483(19) .
C18 B19 1.683(18) 4
C18 C19 1.683(18) 4
C18 C19 1.683(18) .
C18 B9 1.689(13) .
C18 B9 1.689(13) 4
C18 B10 1.71(2) .
C19 B19 1.67(2) 4
C19 C19 1.67(2) 4
C19 B11 1.712(19) .
C19 B12 1.764(16) .
C19 B9 1.788(17) .
B9 B13 1.758(18) .
B9 B12 1.769(19) .
B9 B10 1.791(16) .
B10 B13 1.79(3) 4
B10 B13 1.79(3) .
B10 B9 1.791(16) 4
B11 B19 1.712(19) 4
B11 C19 1.712(19) 4
B11 B14 1.76(3) .
B11 B12 1.802(19) .
B11 B12 1.802(19) 4
B12 B14 1.789(19) .
B12 B13 1.80(2) .
B13 B14 1.79(3) .
B13 B13 1.80(3) 4
B14 B12 1.789(19) 4
B14 B13 1.79(3) 4
C21 C22 1.350(16) 4
C21 C22 1.350(16) .
C22 C23 1.41(2) .
C23 C24 1.33(2) .
C24 C23 1.33(2) 4
C25 C26 1.38(2) .
C25 C29 1.38(3) .
C25 C30 1.59(3) .
C26 C27 1.400(17) .
C26 C31 1.546(17) .
C27 C28 1.404(18) .
C27 C32 1.474(18) .
C28 C29 1.44(3) .
C28 C33 1.58(3) .
C29 C34 1.496(18) .

loop_
_geom_torsion_atom_site_label_1
_geom_torsion_atom_site_label_2
_geom_torsion_atom_site_label_3
_geom_torsion_atom_site_label_4
_geom_torsion
_geom_torsion_site_symmetry_1
_geom_torsion_site_symmetry_4
C3 C1 C2 B5 145.8(8) . .
B4 C1 C2 B5 -65.2(9) . .
B3 C1 C2 B5 6.6(10) 4_655 .
B3 C1 C2 B5 -104.3(8) . .
C2 C1 C2 B5 40.6(7) 4_655 .
B2 C1 C2 B5 40.6(7) 4_655 .
C3 C1 C2 B3 -109.9(8) . .
B4 C1 C2 B3 39.1(8) . .
B3 C1 C2 B3 110.9(12) 4_655 .
C2 C1 C2 B3 144.9(7) 4_655 .
B2 C1 C2 B3 144.9(7) 4_655 .
C3 C1 C2 B6 -151.3(7) . .
B4 C1 C2 B6 -2.3(10) . .
B3 C1 C2 B6 69.6(10) 4_655 .
B3 C1 C2 B6 -41.3(8) . .
C2 C1 C2 B6 103.6(6) 4_655 .
B2 C1 C2 B6 103.6(6) 4_655 .
C3 C1 C2 B2 105.2(7) . 4_655
B4 C1 C2 B2 -105.8(8) . 4_655
B3 C1 C2 B2 -34.0(6) 4_655 4_655
B3 C1 C2 B2 -144.9(7) . 4_655
C2 C1 C2 B2 0.000(3) 4_655 4_655
C3 C1 C2 C2 105.2(7) . 4_655
B4 C1 C2 C2 -105.8(8) . 4_655
B3 C1 C2 C2 -34.0(6) 4_655 4_655
B3 C1 C2 C2 -144.9(7) . 4_655
B2 C1 C2 C2 0.000(3) 4_655 4_655
C3 C1 C2 Rh1 11.4(9) . .
B4 C1 C2 Rh1 160.4(7) . .
B3 C1 C2 Rh1 -127.7(8) 4_655 .
B3 C1 C2 Rh1 121.4(8) . .
C2 C1 C2 Rh1 -93.7(6) 4_655 .
B2 C1 C2 Rh1 -93.7(6) 4_655 .
C3 C1 B3 C2 103.4(11) . .
B4 C1 B3 C2 -140.5(11) . .
B3 C1 B3 C2 -104.4(12) 4_655 .
C2 C1 B3 C2 -34.0(7) 4_655 .
B2 C1 B3 C2 -34.0(7) 4_655 .
C3 C1 B3 B6 144.4(11) . .
B4 C1 B3 B6 -99.5(11) . .
B3 C1 B3 B6 -63.4(14) 4_655 .
C2 C1 B3 B6 41.0(7) . .
C2 C1 B3 B6 7.0(11) 4_655 .
B2 C1 B3 B6 7.0(11) 4_655 .
C3 C1 B3 B7 -153.0(11) . .
B4 C1 B3 B7 -36.9(11) . .
B3 C1 B3 B7 -0.8(16) 4_655 .
C2 C1 B3 B7 103.6(9) . .
C2 C1 B3 B7 69.6(11) 4_655 .
B2 C1 B3 B7 69.6(11) 4_655 .
C3 C1 B3 B4 -116.1(15) . .
B3 C1 B3 B4 36.1(14) 4_655 .
C2 C1 B3 B4 140.5(11) . .
C2 C1 B3 B4 106.5(12) 4_655 .
B2 C1 B3 B4 106.5(12) 4_655 .
B5 C2 B3 C1 94.9(8) . .
B6 C2 B3 C1 132.8(9) . .
B2 C2 B3 C1 31.4(6) 4_655 .
C2 C2 B3 C1 31.4(6) 4_655 .
Rh1 C2 B3 C1 -97.3(10) . .
C1 C2 B3 B6 -132.8(9) . .
B5 C2 B3 B6 -38.0(8) . .
B2 C2 B3 B6 -101.5(6) 4_655 .
C2 C2 B3 B6 -101.5(6) 4_655 .
Rh1 C2 B3 B6 129.9(9) . .
C1 C2 B3 B7 -93.0(9) . .
B5 C2 B3 B7 1.8(11) . .
B6 C2 B3 B7 39.8(8) . .
B2 C2 B3 B7 -61.7(8) 4_655 .
C2 C2 B3 B7 -61.7(8) 4_655 .
Rh1 C2 B3 B7 169.7(8) . .
C1 C2 B3 B4 -34.3(10) . .
B5 C2 B3 B4 60.6(12) . .
B6 C2 B3 B4 98.6(11) . .
B2 C2 B3 B4 -2.9(10) 4_655 .
C2 C2 B3 B4 -2.9(10) 4_655 .
Rh1 C2 B3 B4 -131.5(10) . .
C3 C1 B4 B7 -148.1(8) . 4_655
B3 C1 B4 B7 -40.7(9) 4_655 4_655
B3 C1 B4 B7 104.4(12) . 4_655
C2 C1 B4 B7 66.4(9) . 4_655
C2 C1 B4 B7 -2.6(11) 4_655 4_655
B2 C1 B4 B7 -2.6(11) 4_655 4_655
C3 C1 B4 B7 148.1(8) . .
B3 C1 B4 B7 -104.4(12) 4_655 .
B3 C1 B4 B7 40.7(9) . .
C2 C1 B4 B7 2.6(12) . .
C2 C1 B4 B7 -66.4(9) 4_655 .
B2 C1 B4 B7 -66.4(9) 4_655 .
C3 C1 B4 B3 107.4(7) . .
B3 C1 B4 B3 -145.1(13) 4_655 .
C2 C1 B4 B3 -38.1(9) . .
C2 C1 B4 B3 -107.0(9) 4_655 .
B2 C1 B4 B3 -107.0(9) 4_655 .
C3 C1 B4 B3 -107.4(7) . 4_655
B3 C1 B4 B3 145.1(13) . 4_655
C2 C1 B4 B3 107.0(9) . 4_655
C2 C1 B4 B3 38.1(9) 4_655 4_655
B2 C1 B4 B3 38.1(9) 4_655 4_655
C1 B3 B4 B7 -96.3(11) . 4_655
C2 B3 B4 B7 -61.1(12) . 4_655
B6 B3 B4 B7 1.5(12) . 4_655
B7 B3 B4 B7 38.3(10) . 4_655
C1 B3 B4 B7 -134.6(12) . .
C2 B3 B4 B7 -99.4(10) . .
B6 B3 B4 B7 -36.8(9) . .
C2 B3 B4 C1 35.2(10) . .
B6 B3 B4 C1 97.8(10) . .
B7 B3 B4 C1 134.6(12) . .
C1 B3 B4 B3 -30.5(11) . 4_655
C2 B3 B4 B3 4.7(17) . 4_655
B6 B3 B4 B3 67.3(14) . 4_655
B7 B3 B4 B3 104.1(15) . 4_655
C1 C2 B5 B2 -40.3(7) . 4_655
B3 C2 B5 B2 -100.9(7) . 4_655
B6 C2 B5 B2 -138.9(7) . 4_655
C2 C2 B5 B2 0.000(2) 4_655 4_655
Rh1 C2 B5 B2 90.1(7) . 4_655
C1 C2 B5 C2 -40.3(7) . 4_655
B3 C2 B5 C2 -100.9(7) . 4_655
B6 C2 B5 C2 -138.9(7) . 4_655
B2 C2 B5 C2 0.000(2) 4_655 4_655
Rh1 C2 B5 C2 90.1(7) . 4_655
C1 C2 B5 B6 98.6(7) . .
B3 C2 B5 B6 37.9(8) . .
B2 C2 B5 B6 138.9(7) 4_655 .
C2 C2 B5 B6 138.9(7) 4_655 .
Rh1 C2 B5 B6 -131.0(9) . .
C1 C2 B5 B6 -3.4(10) . 4_655
B3 C2 B5 B6 -64.0(10) . 4_655
B6 C2 B5 B6 -102.0(11) . 4_655
B2 C2 B5 B6 36.9(5) 4_655 4_655
C2 C2 B5 B6 36.9(5) 4_655 4_655
Rh1 C2 B5 B6 127.0(8) . 4_655
C1 C2 B5 B8 60.5(8) . .
B3 C2 B5 B8 -0.1(10) . .
B6 C2 B5 B8 -38.1(7) . .
B2 C2 B5 B8 100.8(8) 4_655 .
C2 C2 B5 B8 100.8(8) 4_655 .
Rh1 C2 B5 B8 -169.1(6) . .
C1 C2 B6 B3 39.9(7) . .
B5 C2 B6 B3 138.4(9) . .
B2 C2 B6 B3 101.5(6) 4_655 .
C2 C2 B6 B3 101.5(6) 4_655 .
Rh1 C2 B6 B3 -116.2(11) . .
C1 C2 B6 B5 -98.4(8) . .
B3 C2 B6 B5 -138.4(9) . .
B2 C2 B6 B5 -36.8(6) 4_655 .
C2 C2 B6 B5 -36.8(6) 4_655 .
Rh1 C2 B6 B5 105.4(13) . .
C1 C2 B6 B8 -60.1(11) . .
B5 C2 B6 B8 38.3(11) . .
B3 C2 B6 B8 -100.0(11) . .
B2 C2 B6 B8 1.5(11) 4_655 .
C2 C2 B6 B8 1.5(11) 4_655 .
Rh1 C2 B6 B8 143.7(11) . .
C1 C2 B6 B7 1.0(10) . .
B5 C2 B6 B7 99.4(10) . .
B3 C2 B6 B7 -38.9(8) . .
B2 C2 B6 B7 62.6(8) 4_655 .
C2 C2 B6 B7 62.6(8) 4_655 .
Rh1 C2 B6 B7 -155.2(10) . .
C1 B3 B6 C2 -41.1(7) . .
B7 B3 B6 C2 -135.7(8) . .
B4 B3 B6 C2 -101.1(8) . .
C1 B3 B6 B5 -4.3(11) . .
C2 B3 B6 B5 36.8(7) . .
B7 B3 B6 B5 -98.9(9) . .
B4 B3 B6 B5 -64.3(10) . .
C1 B3 B6 B8 59.8(10) . .
C2 B3 B6 B8 100.8(9) . .
B7 B3 B6 B8 -34.8(8) . .
B4 B3 B6 B8 -0.3(11) . .
C1 B3 B6 B7 94.6(9) . .
C2 B3 B6 B7 135.7(8) . .
B4 B3 B6 B7 34.6(8) . .
B2 B5 B6 C2 37.3(7) 4_655 .
C2 B5 B6 C2 37.3(7) 4_655 .
B6 B5 B6 C2 100.9(11) 4_655 .
B8 B5 B6 C2 137.5(11) . .
B2 B5 B6 B3 0.5(11) 4_655 .
C2 B5 B6 B3 0.5(11) 4_655 .
C2 B5 B6 B3 -36.8(8) . .
B6 B5 B6 B3 64.2(12) 4_655 .
B8 B5 B6 B3 100.7(11) . .
B2 B5 B6 B8 -100.2(11) 4_655 .
C2 B5 B6 B8 -100.2(11) 4_655 .
C2 B5 B6 B8 -137.5(11) . .
B6 B5 B6 B8 -36.5(12) 4_655 .
B2 B5 B6 B7 -62.1(11) 4_655 .
C2 B5 B6 B7 -62.1(11) 4_655 .
C2 B5 B6 B7 -99.4(9) . .
B6 B5 B6 B7 1.5(14) 4_655 .
B8 B5 B6 B7 38.0(10) . .
C1 B4 B7 B7 99.6(9) . 4_655
B3 B4 B7 B7 138.4(8) . 4_655
B3 B4 B7 B7 38.7(6) 4_655 4_655
B7 B4 B7 B8 -36.4(11) 4_655 .
C1 B4 B7 B8 63.2(11) . .
B3 B4 B7 B8 101.9(10) . .
B3 B4 B7 B8 2.2(13) 4_655 .
B7 B4 B7 B3 -138.4(8) 4_655 .
C1 B4 B7 B3 -38.7(8) . .
B3 B4 B7 B3 -99.7(11) 4_655 .
B7 B4 B7 B6 -101.4(9) 4_655 .
C1 B4 B7 B6 -1.8(13) . .
B3 B4 B7 B6 37.0(9) . .
B3 B4 B7 B6 -62.7(12) 4_655 .
C1 B3 B7 B4 37.8(10) . .
C2 B3 B7 B4 99.5(10) . .
B6 B3 B7 B4 138.7(10) . .
C1 B3 B7 B7 0.4(9) . 4_655
C2 B3 B7 B7 62.1(8) . 4_655
B6 B3 B7 B7 101.4(6) . 4_655
B4 B3 B7 B7 -37.4(7) . 4_655
C1 B3 B7 B8 -64.6(11) . .
C2 B3 B7 B8 -2.9(12) . .
B6 B3 B7 B8 36.4(9) . .
B4 B3 B7 B8 -102.4(11) . .
C1 B3 B7 B6 -100.9(9) . .
C2 B3 B7 B6 -39.2(7) . .
B4 B3 B7 B6 -138.7(10) . .
C2 B6 B7 B4 0.5(13) . .
B3 B6 B7 B4 -38.3(10) . .
B5 B6 B7 B4 62.5(12) . .
B8 B6 B7 B4 101.8(11) . .
C2 B6 B7 B7 -63.0(8) . 4_655
B3 B6 B7 B7 -101.7(6) . 4_655
B5 B6 B7 B7 -0.9(9) . 4_655
B8 B6 B7 B7 38.4(6) . 4_655
C2 B6 B7 B8 -101.3(9) . .
B3 B6 B7 B8 -140.1(10) . .
B5 B6 B7 B8 -39.3(9) . .
C2 B6 B7 B3 38.8(8) . .
B5 B6 B7 B3 100.8(9) . .
B8 B6 B7 B3 140.1(10) . .
B4 B7 B8 B7 35.8(11) . 4_655
B3 B7 B8 B7 102.2(8) . 4_655
B6 B7 B8 B7 137.9(7) . 4_655
B4 B7 B8 B6 -102.1(10) . .
B7 B7 B8 B6 -137.9(7) 4_655 .
B3 B7 B8 B6 -35.7(8) . .
B4 B7 B8 B6 -2.0(13) . 4_655
B7 B7 B8 B6 -37.8(6) 4_655 4_655
B3 B7 B8 B6 64.4(12) . 4_655
B6 B7 B8 B6 100.1(11) . 4_655
B4 B7 B8 B5 -63.7(11) . .
B7 B7 B8 B5 -99.5(7) 4_655 .
B3 B7 B8 B5 2.8(11) . .
B6 B7 B8 B5 38.4(7) . .
C2 B6 B8 B7 98.2(9) . .
B3 B6 B8 B7 35.5(8) . .
B5 B6 B8 B7 135.8(10) . .
C2 B6 B8 B7 61.6(12) . 4_655
B3 B6 B8 B7 -1.0(12) . 4_655
B5 B6 B8 B7 99.3(10) . 4_655
B7 B6 B8 B7 -36.5(9) . 4_655
C2 B6 B8 B6 -2.4(17) . 4_655
B3 B6 B8 B6 -65.1(14) . 4_655
B5 B6 B8 B6 35.3(11) . 4_655
B7 B6 B8 B6 -100.6(13) . 4_655
C2 B6 B8 B5 -37.7(10) . .
B3 B6 B8 B5 -100.3(10) . .
B7 B6 B8 B5 -135.8(10) . .
B2 B5 B8 B7 62.5(8) 4_655 .
C2 B5 B8 B7 62.5(8) 4_655 .
C2 B5 B8 B7 -1.6(10) . .
B6 B5 B8 B7 -39.5(8) . .
B6 B5 B8 B7 100.3(11) 4_655 .
B2 B5 B8 B7 1.6(10) 4_655 4_655
C2 B5 B8 B7 1.6(10) 4_655 4_655
C2 B5 B8 B7 -62.5(8) . 4_655
B6 B5 B8 B7 -100.3(11) . 4_655
B6 B5 B8 B7 39.5(8) 4_655 4_655
B2 B5 B8 B6 101.9(9) 4_655 .
C2 B5 B8 B6 101.9(9) 4_655 .
C2 B5 B8 B6 37.8(8) . .
B6 B5 B8 B6 139.7(13) 4_655 .
B2 B5 B8 B6 -37.8(8) 4_655 4_655
C2 B5 B8 B6 -37.8(8) 4_655 4_655
C2 B5 B8 B6 -101.9(9) . 4_655
B6 B5 B8 B6 -139.7(13) . 4_655
C4 N1 C3 C1 180.000(8) . .
C4 N1 C3 S1 0.000(11) . .
B4 C1 C3 N1 0.000(10) . .
B3 C1 C3 N1 -76.3(9) 4_655 .
B3 C1 C3 N1 76.3(9) . .
C2 C1 C3 N1 145.8(6) . .
C2 C1 C3 N1 -145.8(5) 4_655 .
B2 C1 C3 N1 -145.8(5) 4_655 .
B4 C1 C3 S1 180.000(5) . .
B3 C1 C3 S1 103.7(9) 4_655 .
B3 C1 C3 S1 -103.7(9) . .
C2 C1 C3 S1 -34.2(6) . .
C2 C1 C3 S1 34.2(5) 4_655 .
B2 C1 C3 S1 34.2(5) 4_655 .
Rh1 S1 C3 N1 140.91(11) 4_655 .
Rh1 S1 C3 N1 -140.91(11) . .
Rh1 S1 C3 C1 -39.09(11) 4_655 .
Rh1 S1 C3 C1 39.09(11) . .
C3 N1 C4 C5 -92.7(12) . 4_655
C3 N1 C4 C5 92.7(12) . .
C5 C4 C5 C6 0(2) 4_655 .
N1 C4 C5 C6 174.7(14) . .
C4 C5 C6 C7 -2(2) . .
C5 C6 C7 C6 3(3) . 4_655
C12 C8 C9 C10 -1.1(16) . .
C13 C8 C9 C10 -178.1(16) . .
Rh1 C8 C9 C10 62.1(9) . .
C12 C8 C9 C14 177.5(15) . .
C13 C8 C9 C14 0(2) . .
Rh1 C8 C9 C14 -119.3(15) . .
C12 C8 C9 Rh1 -63.2(10) . .
C13 C8 C9 Rh1 119.7(17) . .
C8 C9 C10 C11 -1.5(15) . .
C14 C9 C10 C11 180.0(15) . .
Rh1 C9 C10 C11 59.1(9) . .
C8 C9 C10 C15 175.1(15) . .
C14 C9 C10 C15 -3(3) . .
Rh1 C9 C10 C15 -124.2(16) . .
C8 C9 C10 Rh1 -60.7(9) . .
C14 C9 C10 Rh1 120.8(16) . .
C9 C10 C11 C16 173.5(14) . .
C15 C10 C11 C16 -3(2) . .
Rh1 C10 C11 C16 -126.3(15) . .
C9 C10 C11 C12 3.2(15) . .
C15 C10 C11 C12 -173.7(14) . .
Rh1 C10 C11 C12 63.4(9) . .
C9 C10 C11 Rh1 -60.2(10) . .
C15 C10 C11 Rh1 122.9(14) . .
C9 C8 C12 C11 3.2(17) . .
C13 C8 C12 C11 -179.6(14) . .
Rh1 C8 C12 C11 -60.4(11) . .
C9 C8 C12 C17 -173.8(13) . .
C13 C8 C12 C17 3(3) . .
Rh1 C8 C12 C17 122.6(15) . .
C9 C8 C12 Rh1 63.6(9) . .
C13 C8 C12 Rh1 -119.2(16) . .
C16 C11 C12 C8 -173.5(17) . .
C10 C11 C12 C8 -3.8(16) . .
Rh1 C11 C12 C8 60.2(12) . .
C16 C11 C12 C17 4(2) . .
C10 C11 C12 C17 173.6(11) . .
Rh1 C11 C12 C17 -122.4(11) . .
C16 C11 C12 Rh1 126.2(18) . .
C10 C11 C12 Rh1 -64.0(8) . .
C20 C18 C19 B19 -104.3(7) . 4
C19 C18 C19 B19 0.000(0) 4 4
B9 C18 C19 B19 143.6(7) . 4
B9 C18 C19 B19 35.6(6) 4 4
B10 C18 C19 B19 106.6(9) . 4
C20 C18 C19 C19 -104.3(7) . 4
B19 C18 C19 C19 0.000(0) 4 4
B9 C18 C19 C19 143.6(7) . 4
B9 C18 C19 C19 35.6(6) 4 4
B10 C18 C19 C19 106.6(9) . 4
C20 C18 C19 B11 -144.6(9) . .
B19 C18 C19 B11 -40.3(9) 4 .
C19 C18 C19 B11 -40.3(9) 4 .
B9 C18 C19 B11 103.3(10) . .
B9 C18 C19 B11 -4.7(11) 4 .
B10 C18 C19 B11 66.3(11) . .
C20 C18 C19 B12 150.1(8) . .
B19 C18 C19 B12 -105.6(7) 4 .
C19 C18 C19 B12 -105.6(7) 4 .
B9 C18 C19 B12 38.0(9) . .
B9 C18 C19 B12 -70.0(10) 4 .
B10 C18 C19 B12 1.0(11) . .
C20 C18 C19 B9 112.1(8) . .
B19 C18 C19 B9 -143.6(7) 4 .
C19 C18 C19 B9 -143.6(7) 4 .
B9 C18 C19 B9 -108.0(12) 4 .
B10 C18 C19 B9 -37.0(8) . .
C20 C18 C19 Rh2 -8.7(9) . .
B19 C18 C19 Rh2 95.6(6) 4 .
C19 C18 C19 Rh2 95.6(6) 4 .
B9 C18 C19 Rh2 -120.8(8) . .
B9 C18 C19 Rh2 131.2(8) 4 .
B10 C18 C19 Rh2 -157.8(7) . .
C20 C18 B9 B13 154.8(12) . .
B19 C18 B9 B13 -67.7(12) 4 .
C19 C18 B9 B13 -67.7(12) 4 .
C19 C18 B9 B13 -101.7(11) . .
B9 C18 B9 B13 3.6(18) 4 .
B10 C18 B9 B13 41.3(12) . .
C20 C18 B9 B12 -141.3(12) . .
B19 C18 B9 B12 -3.8(12) 4 .
C19 C18 B9 B12 -3.8(12) 4 .
C19 C18 B9 B12 -37.8(9) . .
B9 C18 B9 B12 67.5(15) 4 .
B10 C18 B9 B12 105.2(12) . .
C20 C18 B9 C19 -103.6(12) . .
B19 C18 B9 C19 34.0(8) 4 .
C19 C18 B9 C19 34.0(8) 4 .
B9 C18 B9 C19 105.2(13) 4 .
B10 C18 B9 C19 143.0(11) . .
C20 C18 B9 B10 113.5(15) . .
B19 C18 B9 B10 -109.0(11) 4 .
C19 C18 B9 B10 -109.0(11) 4 .
C19 C18 B9 B10 -143.0(11) . .
B9 C18 B9 B10 -37.7(14) 4 .
B19 C19 B9 C18 -33.1(6) 4 .
C19 C19 B9 C18 -33.1(6) 4 .
B11 C19 B9 C18 -98.0(8) . .
B12 C19 B9 C18 -136.6(10) . .
Rh2 C19 B9 C18 96.9(10) . .
B19 C19 B9 B13 63.6(9) 4 .
C19 C19 B9 B13 63.6(9) 4 .
C18 C19 B9 B13 96.6(10) . .
B11 C19 B9 B13 -1.4(12) . .
B12 C19 B9 B13 -40.0(9) . .
Rh2 C19 B9 B13 -166.5(8) . .
B19 C19 B9 B12 103.6(7) 4 .
C19 C19 B9 B12 103.6(7) 4 .
C18 C19 B9 B12 136.6(10) . .
B11 C19 B9 B12 38.6(9) . .
Rh2 C19 B9 B12 -126.5(10) . .
B19 C19 B9 B10 -0.3(10) 4 .
C19 C19 B9 B10 -0.3(10) 4 .
C18 C19 B9 B10 32.8(10) . .
B11 C19 B9 B10 -65.2(12) . .
B12 C19 B9 B10 -103.9(12) . .
Rh2 C19 B9 B10 129.6(10) . .
C20 C18 B10 B13 149.0(7) . 4
B19 C18 B10 B13 2.8(11) 4 4
C19 C18 B10 B13 2.8(11) 4 4
C19 C18 B10 B13 -64.7(9) . 4
B9 C18 B10 B13 -101.9(12) . 4
B9 C18 B10 B13 40.0(8) 4 4
C20 C18 B10 B13 -149.0(7) . .
B19 C18 B10 B13 64.7(9) 4 .
C19 C18 B10 B13 64.7(9) 4 .
C19 C18 B10 B13 -2.8(11) . .
B9 C18 B10 B13 -40.0(8) . .
B9 C18 B10 B13 101.9(12) 4 .
C20 C18 B10 B9 -109.1(7) . .
B19 C18 B10 B9 104.7(11) 4 .
C19 C18 B10 B9 104.7(11) 4 .
C19 C18 B10 B9 37.2(9) . .
B9 C18 B10 B9 141.9(14) 4 .
C20 C18 B10 B9 109.1(7) . 4
B19 C18 B10 B9 -37.2(9) 4 4
C19 C18 B10 B9 -37.2(9) 4 4
C19 C18 B10 B9 -104.7(11) . 4
B9 C18 B10 B9 -141.9(14) . 4
B13 B9 B10 C18 -132.8(12) . .
B12 B9 B10 C18 -95.6(12) . .
C19 B9 B10 C18 -32.3(10) . .
C18 B9 B10 B13 94.3(10) . 4
B13 B9 B10 B13 -38.5(10) . 4
B12 B9 B10 B13 -1.3(12) . 4
C19 B9 B10 B13 61.9(11) . 4
C18 B9 B10 B13 132.8(12) . .
B12 B9 B10 B13 37.2(10) . .
C19 B9 B10 B13 100.5(11) . .
C18 B9 B10 B9 32.8(11) . 4
B13 B9 B10 B9 -100.0(14) . 4
B12 B9 B10 B9 -62.8(15) . 4
C19 B9 B10 B9 0.5(16) . 4
C19 C19 B11 B19 0.000(0) 4 4
C18 C19 B11 B19 40.1(9) . 4
B12 C19 B11 B19 139.1(10) . 4
B9 C19 B11 B19 101.6(8) . 4
Rh2 C19 B11 B19 -92.1(7) . 4
B19 C19 B11 C19 0.000(0) 4 4
C18 C19 B11 C19 40.1(9) . 4
B12 C19 B11 C19 139.1(10) . 4
B9 C19 B11 C19 101.6(8) . 4
Rh2 C19 B11 C19 -92.1(7) . 4
B19 C19 B11 B14 -100.0(9) 4 .
C19 C19 B11 B14 -100.0(9) 4 .
C18 C19 B11 B14 -59.9(9) . .
B12 C19 B11 B14 39.1(9) . .
B9 C19 B11 B14 1.7(10) . .
Rh2 C19 B11 B14 168.0(7) . .
B19 C19 B11 B12 -139.1(10) 4 .
C19 C19 B11 B12 -139.1(10) 4 .
C18 C19 B11 B12 -99.0(9) . .
B9 C19 B11 B12 -37.5(9) . .
Rh2 C19 B11 B12 128.8(10) . .
B19 C19 B11 B12 -36.6(7) 4 4
C19 C19 B11 B12 -36.6(7) 4 4
C18 C19 B11 B12 3.5(13) . 4
B12 C19 B11 B12 102.5(16) . 4
B9 C19 B11 B12 65.0(12) . 4
Rh2 C19 B11 B12 -128.7(10) . 4
B19 C19 B12 B9 -100.8(6) 4 .
C19 C19 B12 B9 -100.8(6) 4 .
C18 C19 B12 B9 -37.3(8) . .
B11 C19 B12 B9 -138.5(11) . .
Rh2 C19 B12 B9 114.4(12) . .
B19 C19 B12 B14 0.0(12) 4 .
C19 C19 B12 B14 0.0(12) 4 .
C18 C19 B12 B14 63.5(12) . .
B11 C19 B12 B14 -37.7(12) . .
B9 C19 B12 B14 100.8(13) . .
Rh2 C19 B12 B14 -144.8(11) . .
B19 C19 B12 B11 37.8(9) 4 .
C19 C19 B12 B11 37.8(9) 4 .
C18 C19 B12 B11 101.3(10) . .
B9 C19 B12 B11 138.5(11) . .
Rh2 C19 B12 B11 -107.0(13) . .
B19 C19 B12 B13 -62.2(10) 4 .
C19 C19 B12 B13 -62.2(10) 4 .
C18 C19 B12 B13 1.3(12) . .
B11 C19 B12 B13 -100.0(12) . .
B9 C19 B12 B13 38.5(9) . .
Rh2 C19 B12 B13 153.0(10) . .
C18 B9 B12 C19 37.0(8) . .
B13 B9 B12 C19 135.8(9) . .
B10 B9 B12 C19 99.0(9) . .
C18 B9 B12 B14 -60.2(12) . .
B13 B9 B12 B14 38.6(10) . .
C19 B9 B12 B14 -97.2(10) . .
B10 B9 B12 B14 1.8(13) . .
C18 B9 B12 B11 1.4(14) . .
B13 B9 B12 B11 100.2(12) . .
C19 B9 B12 B11 -35.6(9) . .
B10 B9 B12 B11 63.4(13) . .
C18 B9 B12 B13 -98.8(9) . .
C19 B9 B12 B13 -135.8(9) . .
B10 B9 B12 B13 -36.8(9) . .
B19 B11 B12 C19 -35.8(9) 4 .
C19 B11 B12 C19 -35.8(9) 4 .
B14 B11 B12 C19 -136.0(13) . .
B12 B11 B12 C19 -99.6(12) 4 .
C19 B11 B12 B9 37.1(9) . .
B19 B11 B12 B9 1.3(15) 4 .
C19 B11 B12 B9 1.3(15) 4 .
B14 B11 B12 B9 -98.9(13) . .
B12 B11 B12 B9 -62.5(14) 4 .
C19 B11 B12 B14 136.0(13) . .
B19 B11 B12 B14 100.2(13) 4 .
C19 B11 B12 B14 100.2(13) 4 .
B12 B11 B12 B14 36.4(13) 4 .
C19 B11 B12 B13 99.0(11) . .
B19 B11 B12 B13 63.1(13) 4 .
C19 B11 B12 B13 63.1(13) 4 .
B14 B11 B12 B13 -37.0(12) . .
B12 B11 B12 B13 -0.6(17) 4 .
C18 B9 B13 B10 -40.5(10) . .
B12 B9 B13 B10 -139.9(11) . .
C19 B9 B13 B10 -100.9(10) . .
C18 B9 B13 B14 60.9(13) . .
B12 B9 B13 B14 -38.5(10) . .
C19 B9 B13 B14 0.5(12) . .
B10 B9 B13 B14 101.4(10) . .
C18 B9 B13 B13 -2.0(10) . 4
B12 B9 B13 B13 -101.4(7) . 4
C19 B9 B13 B13 -62.4(8) . 4
B10 B9 B13 B13 38.5(7) . 4
C18 B9 B13 B12 99.4(11) . .
C19 B9 B13 B12 39.0(8) . .
B10 B9 B13 B12 139.9(11) . .
C18 B10 B13 B9 39.3(8) . .
B13 B10 B13 B9 136.6(8) 4 .
B9 B10 B13 B9 98.8(12) 4 .
C18 B10 B13 B14 -59.8(11) . .
B13 B10 B13 B14 37.5(11) 4 .
B9 B10 B13 B14 -99.1(11) . .
B9 B10 B13 B14 -0.3(12) 4 .
C18 B10 B13 B13 -97.3(8) . 4
B9 B10 B13 B13 -136.6(8) . 4
B9 B10 B13 B13 -37.8(6) 4 4
C18 B10 B13 B12 3.4(12) . .
B13 B10 B13 B12 100.6(9) 4 .
B9 B10 B13 B12 -36.0(9) . .
B9 B10 B13 B12 62.9(12) 4 .
C19 B12 B13 B9 -39.4(8) . .
B14 B12 B13 B9 -136.1(11) . .
B11 B12 B13 B9 -99.6(11) . .
C19 B12 B13 B10 -3.0(14) . .
B9 B12 B13 B10 36.4(10) . .
B14 B12 B13 B10 -99.7(11) . .
B11 B12 B13 B10 -63.2(13) . .
C19 B12 B13 B14 96.7(11) . .
B9 B12 B13 B14 136.1(11) . .
B11 B12 B13 B14 36.6(11) . .
C19 B12 B13 B13 60.5(9) . 4
B9 B12 B13 B13 99.9(7) . 4
B14 B12 B13 B13 -36.2(7) . 4
B11 B12 B13 B13 0.4(10) . 4
C19 B11 B14 B12 100.6(11) . 4
B19 B11 B14 B12 39.1(9) 4 4
C19 B11 B14 B12 39.1(9) 4 4
B12 B11 B14 B12 139.7(16) . 4
C19 B11 B14 B12 -39.1(9) . .
B19 B11 B14 B12 -100.6(11) 4 .
C19 B11 B14 B12 -100.6(11) 4 .
B12 B11 B14 B12 -139.7(16) 4 .
C19 B11 B14 B13 62.8(9) . 4
B19 B11 B14 B13 1.3(11) 4 4
C19 B11 B14 B13 1.3(11) 4 4
B12 B11 B14 B13 101.9(12) . 4
B12 B11 B14 B13 -37.8(10) 4 4
C19 B11 B14 B13 -1.3(11) . .
B19 B11 B14 B13 -62.8(9) 4 .
C19 B11 B14 B13 -62.8(9) 4 .
B12 B11 B14 B13 37.8(10) . .
B12 B11 B14 B13 -101.9(12) 4 .
C19 B12 B14 B11 37.0(11) . .
B9 B12 B14 B11 100.1(11) . .
B13 B12 B14 B11 138.3(12) . .
C19 B12 B14 B12 0.0(19) . 4
B9 B12 B14 B12 63.1(17) . 4
B11 B12 B14 B12 -37.0(14) . 4
B13 B12 B14 B12 101.2(14) . 4
C19 B12 B14 B13 -64.7(13) . 4
B9 B12 B14 B13 -1.6(14) . 4
B11 B12 B14 B13 -101.7(12) . 4
B13 B12 B14 B13 36.6(10) . 4
C19 B12 B14 B13 -101.2(12) . .
B9 B12 B14 B13 -38.1(10) . .
B11 B12 B14 B13 -138.3(12) . .
B9 B13 B14 B11 0.5(13) . .
B10 B13 B14 B11 64.2(11) . .
B13 B13 B14 B11 101.6(9) 4 .
B12 B13 B14 B11 -38.0(9) . .
B9 B13 B14 B12 -64.5(13) . 4
B10 B13 B14 B12 -0.8(13) . 4
B13 B13 B14 B12 36.7(6) 4 4
B12 B13 B14 B12 -103.0(14) . 4
B9 B13 B14 B12 38.5(9) . .
B10 B13 B14 B12 102.2(10) . .
B13 B13 B14 B12 139.6(9) 4 .
B9 B13 B14 B13 -101.1(9) . 4
B10 B13 B14 B13 -37.4(10) . 4
B12 B13 B14 B13 -139.6(9) . 4
C21 N2 C20 C18 180.000(4) . .
C21 N2 C20 S2 0.000(4) . .
B19 C18 C20 N2 147.2(6) 4 .
C19 C18 C20 N2 147.2(6) 4 .
C19 C18 C20 N2 -147.2(6) . .
B9 C18 C20 N2 -75.1(10) . .
B9 C18 C20 N2 75.1(10) 4 .
B10 C18 C20 N2 0.000(5) . .
B19 C18 C20 S2 -32.8(6) 4 .
C19 C18 C20 S2 -32.8(6) 4 .
C19 C18 C20 S2 32.8(6) . .
B9 C18 C20 S2 104.9(10) . .
B9 C18 C20 S2 -104.9(10) 4 .
B10 C18 C20 S2 180.000(3) . .
Rh2 S2 C20 N2 141.58(10) . .
Rh2 S2 C20 N2 -141.58(10) 4 .
Rh2 S2 C20 C18 -38.42(10) . .
Rh2 S2 C20 C18 38.42(10) 4 .
C20 N2 C21 C22 93.4(13) . 4
C20 N2 C21 C22 -93.4(13) . .
C22 C21 C22 C23 -3(3) 4 .
N2 C21 C22 C23 -176.1(14) . .
C21 C22 C23 C24 0(3) . .
C22 C23 C24 C23 2(4) . 4
C29 C25 C26 C27 -0.7(17) . .
C30 C25 C26 C27 179.9(15) . .
Rh2 C25 C26 C27 62.0(10) . .
C29 C25 C26 C31 175.4(14) . .
C30 C25 C26 C31 -4(2) . .
Rh2 C25 C26 C31 -121.9(14) . .
C29 C25 C26 Rh2 -62.7(11) . .
C30 C25 C26 Rh2 117.9(17) . .
C25 C26 C27 C28 -0.8(15) . .
C31 C26 C27 C28 -177.0(12) . .
Rh2 C26 C27 C28 60.4(9) . .
C25 C26 C27 C32 174.1(14) . .
C31 C26 C27 C32 -2(2) . .
Rh2 C26 C27 C32 -124.8(16) . .
C25 C26 C27 Rh2 -61.2(10) . .
C31 C26 C27 Rh2 122.6(13) . .
C26 C27 C28 C29 1.9(14) . .
C32 C27 C28 C29 -172.9(14) . .
Rh2 C27 C28 C29 63.9(8) . .
C26 C27 C28 C33 177.4(12) . .
C32 C27 C28 C33 3(2) . .
Rh2 C27 C28 C33 -120.7(13) . .
C26 C27 C28 Rh2 -62.0(10) . .
C32 C27 C28 Rh2 123.2(15) . .
C26 C25 C29 C28 1.8(16) . .
C30 C25 C29 C28 -178.8(15) . .
Rh2 C25 C29 C28 -61.6(9) . .
C26 C25 C29 C34 -171.7(13) . .
C30 C25 C29 C34 8(3) . .
Rh2 C25 C29 C34 124.9(14) . .
C26 C25 C29 Rh2 63.4(10) . .
C30 C25 C29 Rh2 -117.2(17) . .
C27 C28 C29 C25 -2.3(15) . .
C33 C28 C29 C25 -177.2(14) . .
Rh2 C28 C29 C25 62.7(11) . .
C27 C28 C29 C34 171.3(14) . .
C33 C28 C29 C34 -4(2) . .
Rh2 C28 C29 C34 -123.7(15) . .
C27 C28 C29 Rh2 -65.0(9) . .
C33 C28 C29 Rh2 120.0(14) . .
